data_7059127
loop_
_publ_author_name
'Huang, Ying'
'Min, Wei'
'Wu, Qiu-Wen'
'Sun, Jing'
'Shi, Da-Hua'
'Yan, Chao-Guo'

_publ_section_title
;
 Facile one-pot synthesis of spirooxindole-pyrrolidine derivatives and
 their antimicrobial and acetylcholinesterase inhibitory activities
;
_journal_issue 19
_journal_name_full 'New Journal of Chemistry'
_journal_page_first 16211
_journal_paper_doi 10.1039/C8NJ03813A
_journal_volume 42
_journal_year 2018
_chemical_formula_moiety 'C27 H25 Cl N2 O2'
_chemical_formula_sum 'C27 H25 Cl N2 O2'
_chemical_formula_weight 444.94
_space_group_crystal_system triclinic
_space_group_IT_number 2
_space_group_name_Hall '-P 1'
_space_group_name_H-M_alt 'P -1'
_atom_sites_solution_hydrogens geom
_audit_creation_method SHELXL-2014/7
_audit_update_record
;
2018-08-25 deposited with the CCDC.
2018-08-29 downloaded from the CCDC.
;
_cell_angle_alpha 85.813(8)
_cell_angle_beta 81.370(9)
_cell_angle_gamma 71.045(8)
_cell_formula_units_Z 2
_cell_length_a 9.624(3)
_cell_length_b 10.925(3)
_cell_length_c 11.808(3)
_cell_measurement_reflns_used 4316
_cell_measurement_temperature 296(2)
_cell_measurement_theta_max 24.26
_cell_measurement_theta_min 2.26
_cell_volume 1160.5(6)
_computing_cell_refinement 'Bruker SAINT'
_computing_data_collection 'Bruker APEX2'
_computing_data_reduction 'Bruker SAINT'
_computing_molecular_graphics 'Bruker SHELXTL'
_computing_publication_material 'Bruker SHELXTL'
_computing_structure_refinement 'SHELXL-2014/7 (Sheldrick, 2014)'
_computing_structure_solution 'SHELXS-97 (Sheldrick 2008)'
_diffrn_ambient_temperature 296(2)
_diffrn_measured_fraction_theta_full 0.994
_diffrn_measured_fraction_theta_max 0.995
_diffrn_measurement_device_type 'CCD area detector'
_diffrn_measurement_method 'phi and omega scans'
_diffrn_radiation_source 'fine-focus sealed tube'
_diffrn_radiation_type MoK\a
_diffrn_radiation_wavelength 0.71073
_diffrn_reflns_av_R_equivalents 0.0591
_diffrn_reflns_av_unetI/netI 0.0742
_diffrn_reflns_Laue_measured_fraction_full 0.994
_diffrn_reflns_Laue_measured_fraction_max 0.995
_diffrn_reflns_limit_h_max 11
_diffrn_reflns_limit_h_min -11
_diffrn_reflns_limit_k_max 13
_diffrn_reflns_limit_k_min -13
_diffrn_reflns_limit_l_max 14
_diffrn_reflns_limit_l_min -12
_diffrn_reflns_number 15418
_diffrn_reflns_point_group_measured_fraction_full 0.994
_diffrn_reflns_point_group_measured_fraction_max 0.995
_diffrn_reflns_theta_full 25.242
_diffrn_reflns_theta_max 25.994
_diffrn_reflns_theta_min 1.745
_exptl_absorpt_coefficient_mu 0.191
_exptl_absorpt_correction_T_max 0.959
_exptl_absorpt_correction_T_min 0.948
_exptl_absorpt_correction_type multi-scan
_exptl_absorpt_process_details sadabs
_exptl_crystal_colour colorless
_exptl_crystal_density_diffrn 1.273
_exptl_crystal_description block
_exptl_crystal_F_000 468
_exptl_crystal_size_max 0.280
_exptl_crystal_size_mid 0.240
_exptl_crystal_size_min 0.220
_refine_diff_density_max 0.489
_refine_diff_density_min -0.441
_refine_diff_density_rms 0.063
_refine_ls_extinction_method none
_refine_ls_goodness_of_fit_ref 1.070
_refine_ls_hydrogen_treatment constr
_refine_ls_matrix_type full
_refine_ls_number_parameters 291
_refine_ls_number_reflns 4542
_refine_ls_number_restraints 48
_refine_ls_restrained_S_all 1.116
_refine_ls_R_factor_all 0.1360
_refine_ls_R_factor_gt 0.0677
_refine_ls_shift/su_max 0.001
_refine_ls_shift/su_mean 0.000
_refine_ls_structure_factor_coef Fsqd
_refine_ls_weighting_details 'w=1/[\s^2^(Fo^2^)+(0.1116P)^2^+0.0413P] where P=(Fo^2^+2Fc^2^)/3'
_refine_ls_weighting_scheme calc
_refine_ls_wR_factor_gt 0.1796
_refine_ls_wR_factor_ref 0.2064
_reflns_Friedel_coverage 0.000
_reflns_number_gt 2573
_reflns_number_total 4542
_reflns_threshold_expression 'I > 2\s(I)'
_cod_data_source_file c8nj03813a2.cif
_cod_data_source_block 8f
_cod_database_code 7059127
_shelx_shelxl_version_number 2014/7
_shelx_space_group_comment
; 
The symmetry employed for this shelxl refinement is uniquely defined 
by the following loop, which should always be used as a source of 
symmetry information in preference to the above space-group names. 
They are only intended as comments. 
;
_shelx_estimated_absorpt_t_min 0.948
_shelx_estimated_absorpt_t_max 0.959

loop_
_space_group_symop_operation_xyz
'x, y, z'
'-x, -y, -z'

loop_
_atom_site_label
_atom_site_type_symbol
_atom_site_fract_x
_atom_site_fract_y
_atom_site_fract_z
_atom_site_U_iso_or_equiv
_atom_site_adp_type
_atom_site_occupancy
_atom_site_site_symmetry_order
_atom_site_calc_flag
_atom_site_refinement_flags_posn
_atom_site_refinement_flags_adp
C1 C 0.1712(3) 0.6925(3) 0.7549(2) 0.0563(5) Uani 1 1 d . U
H1 H 0.1919 0.6074 0.7824 0.068 Uiso 1 1 calc R U
C2 C 0.1252(4) 0.7943(3) 0.8318(3) 0.0618(5) Uani 1 1 d . U
H2 H 0.1163 0.7765 0.9103 0.074 Uiso 1 1 calc R U
C3 C 0.0940(4) 0.9177(3) 0.7925(3) 0.0623(6) Uani 1 1 d . U
H3 H 0.0626 0.9846 0.8442 0.075 Uiso 1 1 calc R U
C4 C 0.1079(3) 0.9456(3) 0.6782(3) 0.0596(5) Uani 1 1 d . U
H4 H 0.0874 1.0312 0.6520 0.071 Uiso 1 1 calc R U
C5 C 0.1525(3) 0.8467(3) 0.6006(3) 0.0543(5) Uani 1 1 d . U
H5 H 0.1604 0.8665 0.5225 0.065 Uiso 1 1 calc R U
C6 C 0.1857(3) 0.7186(3) 0.6381(2) 0.0508(5) Uani 1 1 d . U
C7 C 0.2406(4) 0.6079(3) 0.5567(2) 0.0516(8) Uani 1 1 d . .
H7A H 0.3442 0.5627 0.5630 0.062 Uiso 1 1 calc R U
H7B H 0.1862 0.5475 0.5804 0.062 Uiso 1 1 calc R U
C8 C 0.3396(3) 0.6585(3) 0.3596(2) 0.0420(7) Uani 1 1 d . .
C9 C 0.2817(3) 0.6986(3) 0.2440(2) 0.0393(7) Uani 1 1 d . .
C10 C 0.1245(3) 0.6955(2) 0.2706(2) 0.0370(6) Uani 1 1 d . .
C11 C 0.0113(3) 0.7208(3) 0.2034(2) 0.0428(7) Uani 1 1 d . .
H11 H 0.0292 0.7397 0.1255 0.051 Uiso 1 1 calc R U
C12 C -0.1288(3) 0.7181(3) 0.2518(3) 0.0499(8) Uani 1 1 d . .
C13 C -0.2519(4) 0.7442(4) 0.1777(3) 0.0812(12) Uani 1 1 d . .
H13A H -0.2983 0.6780 0.1924 0.122 Uiso 1 1 calc R U
H13B H -0.2111 0.7442 0.0984 0.122 Uiso 1 1 calc R U
H13C H -0.3242 0.8270 0.1956 0.122 Uiso 1 1 calc R U
C14 C -0.1528(3) 0.6925(3) 0.3679(3) 0.0547(8) Uani 1 1 d . .
H14 H -0.2468 0.6924 0.4007 0.066 Uiso 1 1 calc R U
C15 C -0.0422(3) 0.6668(3) 0.4378(3) 0.0489(8) Uani 1 1 d . .
H15 H -0.0607 0.6495 0.5158 0.059 Uiso 1 1 calc R U
C16 C 0.0958(3) 0.6680(2) 0.3872(2) 0.0383(7) Uani 1 1 d . .
C17 C 0.3831(3) 0.6153(3) 0.1427(2) 0.0468(7) Uani 1 1 d . .
H17 H 0.4814 0.5724 0.1658 0.056 Uiso 1 1 calc R U
C18 C 0.3217(3) 0.5127(3) 0.1117(3) 0.0492(8) Uani 1 1 d . .
C19 C 0.3241(3) 0.4016(3) 0.1930(2) 0.0447(7) Uani 1 1 d . .
C20 C 0.4223(3) 0.3603(3) 0.2733(3) 0.0559(8) Uani 1 1 d . .
H20 H 0.4853 0.4072 0.2812 0.067 Uiso 1 1 calc R U
C21 C 0.4286(4) 0.2518(3) 0.3415(3) 0.0634(9) Uani 1 1 d . .
H21 H 0.4965 0.2245 0.3938 0.076 Uiso 1 1 calc R U
C22 C 0.3328(4) 0.1834(3) 0.3315(3) 0.0598(9) Uani 1 1 d . .
C23 C 0.2308(4) 0.2241(3) 0.2551(3) 0.0675(10) Uani 1 1 d . .
H23 H 0.1648 0.1792 0.2502 0.081 Uiso 1 1 calc R U
C24 C 0.2276(3) 0.3323(3) 0.1860(3) 0.0587(9) Uani 1 1 d . .
H24 H 0.1597 0.3592 0.1337 0.070 Uiso 1 1 calc R U
C25 C 0.2872(3) 0.8343(3) 0.2057(3) 0.0479(8) Uani 1 1 d . .
H25A H 0.2025 0.9010 0.2429 0.057 Uiso 1 1 calc R U
H25B H 0.3777 0.8467 0.2217 0.057 Uiso 1 1 calc R U
C26 C 0.3087(4) 0.9483(4) 0.0235(3) 0.0798(11) Uani 1 1 d . .
H26A H 0.2291 1.0244 0.0489 0.120 Uiso 1 1 calc R U
H26B H 0.3132 0.9404 -0.0575 0.120 Uiso 1 1 calc R U
H26C H 0.4007 0.9551 0.0397 0.120 Uiso 1 1 calc R U
C27 C 0.3964(3) 0.7141(3) 0.0460(3) 0.0554(8) Uani 1 1 d . .
H27A H 0.4943 0.7237 0.0357 0.067 Uiso 1 1 calc R U
H27B H 0.3786 0.6874 -0.0256 0.067 Uiso 1 1 calc R U
Cl1 Cl 0.33736(13) 0.04795(10) 0.41739(9) 0.0960(4) Uani 1 1 d . .
N1 N 0.2262(3) 0.6453(2) 0.43789(18) 0.0428(6) Uani 1 1 d . .
N2 N 0.2831(3) 0.8350(2) 0.0830(2) 0.0498(7) Uani 1 1 d . .
O1 O 0.4655(2) 0.6433(2) 0.37907(18) 0.0607(6) Uani 1 1 d . .
O2 O 0.2701(3) 0.5202(2) 0.02242(19) 0.0705(7) Uani 1 1 d . .

loop_
_atom_site_aniso_label
_atom_site_aniso_U_11
_atom_site_aniso_U_22
_atom_site_aniso_U_33
_atom_site_aniso_U_23
_atom_site_aniso_U_13
_atom_site_aniso_U_12
C1 0.0535(11) 0.0657(11) 0.0493(10) 0.0030(8) -0.0127(9) -0.0169(9)
C2 0.0583(11) 0.0720(11) 0.0520(10) -0.0019(8) -0.0120(9) -0.0143(10)
C3 0.0604(11) 0.0684(11) 0.0563(10) -0.0072(9) -0.0116(9) -0.0152(10)
C4 0.0596(11) 0.0619(10) 0.0569(10) -0.0045(8) -0.0101(9) -0.0172(9)
C5 0.0551(11) 0.0584(10) 0.0509(10) 0.0000(8) -0.0103(9) -0.0191(9)
C6 0.0498(11) 0.0589(10) 0.0477(10) 0.0023(8) -0.0130(9) -0.0205(9)
C7 0.063(2) 0.0421(17) 0.0496(19) 0.0079(14) -0.0172(15) -0.0142(15)
C8 0.0378(17) 0.0401(16) 0.0490(18) -0.0030(13) -0.0118(14) -0.0108(13)
C9 0.0332(15) 0.0427(16) 0.0411(16) -0.0037(12) -0.0044(12) -0.0107(12)
C10 0.0349(15) 0.0347(15) 0.0414(17) -0.0032(12) -0.0025(12) -0.0119(12)
C11 0.0398(17) 0.0453(17) 0.0451(17) -0.0009(13) -0.0098(13) -0.0143(13)
C12 0.0381(17) 0.0493(18) 0.067(2) 0.0041(15) -0.0112(15) -0.0204(14)
C13 0.052(2) 0.104(3) 0.098(3) 0.020(2) -0.031(2) -0.034(2)
C14 0.0368(17) 0.0502(19) 0.076(2) 0.0034(16) 0.0014(16) -0.0180(15)
C15 0.0484(19) 0.0439(17) 0.0524(19) 0.0026(13) 0.0055(15) -0.0180(14)
C16 0.0376(16) 0.0315(15) 0.0444(18) -0.0022(12) -0.0068(13) -0.0083(12)
C17 0.0357(16) 0.0517(18) 0.0497(18) -0.0046(14) -0.0053(13) -0.0090(14)
C18 0.0393(17) 0.0541(19) 0.0479(19) -0.0138(15) -0.0041(14) -0.0045(14)
C19 0.0390(16) 0.0477(17) 0.0442(18) -0.0122(14) -0.0042(13) -0.0078(14)
C20 0.0476(19) 0.058(2) 0.068(2) -0.0037(17) -0.0163(16) -0.0208(16)
C21 0.060(2) 0.063(2) 0.072(2) 0.0094(18) -0.0252(17) -0.0213(18)
C22 0.063(2) 0.058(2) 0.061(2) -0.0054(16) -0.0083(17) -0.0219(17)
C23 0.069(2) 0.079(3) 0.069(2) -0.005(2) -0.0160(19) -0.039(2)
C24 0.057(2) 0.067(2) 0.058(2) -0.0088(17) -0.0159(16) -0.0223(17)
C25 0.0371(16) 0.0496(18) 0.060(2) -0.0021(14) -0.0067(14) -0.0179(14)
C26 0.095(3) 0.080(3) 0.079(3) 0.020(2) -0.015(2) -0.051(2)
C27 0.0475(18) 0.068(2) 0.0500(19) 0.0006(15) 0.0015(14) -0.0216(17)
Cl1 0.1273(10) 0.0797(7) 0.0977(8) 0.0217(6) -0.0348(7) -0.0522(7)
N1 0.0467(15) 0.0442(14) 0.0355(14) -0.0015(10) -0.0079(11) -0.0105(11)
N2 0.0512(16) 0.0512(16) 0.0500(16) 0.0079(12) -0.0063(12) -0.0226(13)
O1 0.0448(13) 0.0717(15) 0.0682(15) 0.0034(11) -0.0228(11) -0.0165(11)
O2 0.0930(18) 0.0653(15) 0.0550(15) -0.0067(11) -0.0278(13) -0.0189(13)

loop_
_atom_type_symbol
_atom_type_description
_atom_type_scat_dispersion_real
_atom_type_scat_dispersion_imag
_atom_type_scat_source
C C 0.0033 0.0016 'International Tables Vol C Tables 4.2.6.8 and 6.1.1.4'
H H 0.0000 0.0000 'International Tables Vol C Tables 4.2.6.8 and 6.1.1.4'
N N 0.0061 0.0033 'International Tables Vol C Tables 4.2.6.8 and 6.1.1.4'
O O 0.0106 0.0060 'International Tables Vol C Tables 4.2.6.8 and 6.1.1.4'
Cl Cl 0.1484 0.1585 'International Tables Vol C Tables 4.2.6.8 and 6.1.1.4'

loop_
_geom_angle_atom_site_label_1
_geom_angle_atom_site_label_2
_geom_angle_atom_site_label_3
_geom_angle
C6 C1 C2 120.0(3)
C6 C1 H1 120.0
C2 C1 H1 120.0
C3 C2 C1 120.3(3)
C3 C2 H2 119.9
C1 C2 H2 119.9
C2 C3 C4 120.7(3)
C2 C3 H3 119.6
C4 C3 H3 119.6
C3 C4 C5 120.0(3)
C3 C4 H4 120.0
C5 C4 H4 120.0
C6 C5 C4 120.7(3)
C6 C5 H5 119.6
C4 C5 H5 119.6
C1 C6 C5 118.2(3)
C1 C6 C7 119.3(3)
C5 C6 C7 122.5(3)
N1 C7 C6 114.6(2)
N1 C7 H7A 108.6
C6 C7 H7A 108.6
N1 C7 H7B 108.6
C6 C7 H7B 108.6
H7A C7 H7B 107.6
O1 C8 N1 125.6(3)
O1 C8 C9 126.1(3)
N1 C8 C9 108.3(2)
C10 C9 C8 102.2(2)
C10 C9 C25 111.8(2)
C8 C9 C25 110.9(2)
C10 C9 C17 117.4(2)
C8 C9 C17 113.3(2)
C25 C9 C17 101.5(2)
C11 C10 C16 119.1(2)
C11 C10 C9 132.0(2)
C16 C10 C9 108.7(2)
C10 C11 C12 120.4(3)
C10 C11 H11 119.8
C12 C11 H11 119.8
C14 C12 C11 118.5(3)
C14 C12 C13 121.3(3)
C11 C12 C13 120.3(3)
C12 C13 H13A 109.5
C12 C13 H13B 109.5
H13A C13 H13B 109.5
C12 C13 H13C 109.5
H13A C13 H13C 109.5
H13B C13 H13C 109.5
C12 C14 C15 122.7(3)
C12 C14 H14 118.7
C15 C14 H14 118.7
C16 C15 C14 117.5(3)
C16 C15 H15 121.2
C14 C15 H15 121.2
C15 C16 C10 121.8(2)
C15 C16 N1 129.0(3)
C10 C16 N1 109.3(2)
C18 C17 C27 114.5(2)
C18 C17 C9 111.7(2)
C27 C17 C9 104.6(2)
C18 C17 H17 108.6
C27 C17 H17 108.6
C9 C17 H17 108.6
O2 C18 C19 119.9(3)
O2 C18 C17 121.2(3)
C19 C18 C17 118.9(3)
C20 C19 C24 118.0(3)
C20 C19 C18 123.1(3)
C24 C19 C18 118.9(3)
C21 C20 C19 121.5(3)
C21 C20 H20 119.2
C19 C20 H20 119.2
C20 C21 C22 119.3(3)
C20 C21 H21 120.4
C22 C21 H21 120.4
C23 C22 C21 120.7(3)
C23 C22 Cl1 119.3(3)
C21 C22 Cl1 120.0(3)
C22 C23 C24 119.3(3)
C22 C23 H23 120.4
C24 C23 H23 120.4
C23 C24 C19 121.2(3)
C23 C24 H24 119.4
C19 C24 H24 119.4
N2 C25 C9 102.4(2)
N2 C25 H25A 111.3
C9 C25 H25A 111.3
N2 C25 H25B 111.3
C9 C25 H25B 111.3
H25A C25 H25B 109.2
N2 C26 H26A 109.5
N2 C26 H26B 109.5
H26A C26 H26B 109.5
N2 C26 H26C 109.5
H26A C26 H26C 109.5
H26B C26 H26C 109.5
N2 C27 C17 105.0(2)
N2 C27 H27A 110.7
C17 C27 H27A 110.7
N2 C27 H27B 110.7
C17 C27 H27B 110.7
H27A C27 H27B 108.8
C8 N1 C16 111.3(2)
C8 N1 C7 123.7(2)
C16 N1 C7 125.0(2)
C26 N2 C25 112.9(2)
C26 N2 C27 113.1(3)
C25 N2 C27 103.7(2)

loop_
_geom_bond_atom_site_label_1
_geom_bond_atom_site_label_2
_geom_bond_distance
C1 C6 1.384(4)
C1 C2 1.402(4)
C1 H1 0.9300
C2 C3 1.345(4)
C2 H2 0.9300
C3 C4 1.358(4)
C3 H3 0.9300
C4 C5 1.384(4)
C4 H4 0.9300
C5 C6 1.384(4)
C5 H5 0.9300
C6 C7 1.506(4)
C7 N1 1.447(3)
C7 H7A 0.9700
C7 H7B 0.9700
C8 O1 1.223(3)
C8 N1 1.359(4)
C8 C9 1.533(4)
C9 C10 1.509(4)
C9 C25 1.534(4)
C9 C17 1.563(4)
C10 C11 1.387(4)
C10 C16 1.394(4)
C11 C12 1.393(4)
C11 H11 0.9300
C12 C14 1.379(4)
C12 C13 1.518(4)
C13 H13A 0.9600
C13 H13B 0.9600
C13 H13C 0.9600
C14 C15 1.389(4)
C14 H14 0.9300
C15 C16 1.376(4)
C15 H15 0.9300
C16 N1 1.412(3)
C17 C18 1.515(4)
C17 C27 1.533(4)
C17 H17 0.9800
C18 O2 1.218(3)
C18 C19 1.488(4)
C19 C20 1.388(4)
C19 C24 1.390(4)
C20 C21 1.373(4)
C20 H20 0.9300
C21 C22 1.383(4)
C21 H21 0.9300
C22 C23 1.378(4)
C22 Cl1 1.724(3)
C23 C24 1.381(4)
C23 H23 0.9300
C24 H24 0.9300
C25 N2 1.455(4)
C25 H25A 0.9700
C25 H25B 0.9700
C26 N2 1.451(4)
C26 H26A 0.9600
C26 H26B 0.9600
C26 H26C 0.9600
C27 N2 1.460(4)
C27 H27A 0.9700
C27 H27B 0.9700
